data_4116130
loop_
_publ_author_name
'James D. White'
'Jungchul Kim'
'Nicholas E. Drapela'

_publ_section_title
;
 Enantiospecific Synthesis of (+)-Byssochlamic Acid, a Nonadride from the
 Ascomycete Byssochlamysfulva
;
_journal_name_full 'Journal of the American Chemical Society'
_journal_page_first 8665
_journal_page_last 8671
_journal_paper_doi 10.1021/ja001898v
_journal_volume 122
_journal_year 2000
_chemical_formula_sum 'C16 H27 N O4'
_chemical_formula_weight 297.39
_chemical_name_systematic
; 
 ? 
;
_space_group_IT_number 2
_symmetry_cell_setting triclinic
_symmetry_space_group_name_Hall '-P 1'
_symmetry_space_group_name_H-M 'P -1'
_atom_sites_solution_hydrogens geom
_atom_sites_solution_primary direct
_atom_sites_solution_secondary difmap
_audit_creation_method SHELXL-97
_cell_angle_alpha 98.530(10)
_cell_angle_beta 91.64(2)
_cell_angle_gamma 96.50(2)
_cell_formula_units_Z 2
_cell_length_a 5.999(2)
_cell_length_b 11.212(2)
_cell_length_c 13.274(3)
_cell_measurement_reflns_used 35
_cell_measurement_temperature 566(2)
_cell_measurement_theta_max 15.205
_cell_measurement_theta_min 6.721
_cell_volume 876.3(4)
_computing_cell_refinement 'XSCANS V2.2'
_computing_data_collection 'XSCANS V2.2'
_computing_data_reduction 'XSCANS V2.2, XEMP V4.2'
_computing_molecular_graphics 'ORTEP-3 for windows'
_computing_structure_refinement 'SHELXL-97 (Sheldrick, 1997)'
_computing_structure_solution 'SHELXS-97 (Sheldrick, 1990)'
_diffrn_ambient_temperature 566(2)
_diffrn_measured_fraction_theta_full 0.308
_diffrn_measured_fraction_theta_max 0.308
_diffrn_measurement_device_type 'Siemens (Bruker) P4'
_diffrn_measurement_method '\w/2\q scans'
_diffrn_radiation_monochromator graphite
_diffrn_radiation_source 'fine-focus sealed tube'
_diffrn_radiation_type CuK\a
_diffrn_radiation_wavelength 1.54178
_diffrn_reflns_av_R_equivalents 0.0583
_diffrn_reflns_av_sigmaI/netI 0.0345
_diffrn_reflns_limit_h_max 1
_diffrn_reflns_limit_h_min 0
_diffrn_reflns_limit_k_max 13
_diffrn_reflns_limit_k_min -13
_diffrn_reflns_limit_l_max 15
_diffrn_reflns_limit_l_min -15
_diffrn_reflns_number 1302
_diffrn_reflns_theta_full 67.48
_diffrn_reflns_theta_max 67.48
_diffrn_reflns_theta_min 3.37
_diffrn_standards_decay_% 0
_diffrn_standards_interval_count 97
_diffrn_standards_number 3
_exptl_absorpt_coefficient_mu 0.649
_exptl_absorpt_correction_T_max 0.9379
_exptl_absorpt_correction_T_min 0.7372
_exptl_absorpt_correction_type 'empirical (Psi-scans)'
_exptl_absorpt_process_details 'XEMP V4.2'
_exptl_crystal_colour colorless
_exptl_crystal_density_diffrn 1.127
_exptl_crystal_description Needle
_exptl_crystal_F_000 324
_exptl_crystal_size_max 0.50
_exptl_crystal_size_mid 0.10
_exptl_crystal_size_min 0.10
_refine_diff_density_max 0.181
_refine_diff_density_min -0.129
_refine_diff_density_rms 0.043
_refine_ls_extinction_coef 0.004(3)
_refine_ls_extinction_expression Fc^*^=kFc[1+0.001xFc^2^\l^3^/sin(2\q)]^-1/4^
_refine_ls_extinction_method SHELXL
_refine_ls_goodness_of_fit_ref 1.780
_refine_ls_hydrogen_treatment mixed
_refine_ls_matrix_type full
_refine_ls_number_parameters 191
_refine_ls_number_reflns 973
_refine_ls_number_restraints 139
_refine_ls_restrained_S_all 1.856
_refine_ls_R_factor_all 0.0948
_refine_ls_R_factor_gt 0.0803
_refine_ls_shift/su_max 0.000
_refine_ls_shift/su_mean 0.000
_refine_ls_structure_factor_coef Fsqd
_refine_ls_weighting_details 'calc w=1/[\s^2^(Fo^2^)+(0.1000P)^2^+0.0000P] where P=(Fo^2^+2Fc^2^)/3'
_refine_ls_weighting_scheme calc
_refine_ls_wR_factor_gt 0.2339
_refine_ls_wR_factor_ref 0.2555
_reflns_number_gt 621
_reflns_number_total 973
_reflns_threshold_expression >2sigma(I)
_cod_data_source_file ja001898v_2.cif
_cod_data_source_block cyclobutene
_cod_database_code 4116130

loop_
_symmetry_equiv_pos_as_xyz
'x, y, z'
'-x, -y, -z'

loop_
_atom_site_label
_atom_site_type_symbol
_atom_site_fract_x
_atom_site_fract_y
_atom_site_fract_z
_atom_site_U_iso_or_equiv
_atom_site_adp_type
_atom_site_occupancy
_atom_site_symmetry_multiplicity
_atom_site_calc_flag
_atom_site_refinement_flags
_atom_site_disorder_assembly
_atom_site_disorder_group
O1 O 1.808(2) 0.5029(6) 0.1332(4) 0.134(8) Uani 1 1 d DU . .
O2 O 1.635(2) 0.4397(4) 0.2654(4) 0.164(8) Uani 1 1 d DU . .
O3 O 1.3036(18) 0.5822(4) 0.4089(3) 0.109(8) Uani 1 1 d DU . .
O4 O 1.046(2) 0.6696(9) 0.3390(8) 0.166(10) Uani 1 1 d DU . .
C11 C 1.675(3) 0.5131(6) 0.2072(5) 0.119(10) Uani 1 1 d DU . .
C12 C 1.540(3) 0.6191(7) 0.2064(6) 0.112(10) Uani 1 1 d DU . .
C13 C 1.389(3) 0.6658(8) 0.2589(5) 0.119(10) Uani 1 1 d DU . .
C14 C 1.233(3) 0.6322(11) 0.3391(11) 0.105(12) Uani 1 1 d DU . .
C15 C 1.387(5) 0.7689(13) 0.1991(11) 0.242(13) Uani 1 1 d U . .
H15A H 1.2478 0.7684 0.1599 0.290 Uiso 1 1 calc R . .
H15B H 1.4338 0.8482 0.2385 0.290 Uiso 1 1 calc R . .
C16 C 1.566(5) 0.7159(14) 0.1395(10) 0.214(13) Uani 1 1 d U . .
H16 H 1.6899 0.7655 0.1816 0.256 Uiso 1 1 calc R . .
C17 C 1.627(5) 0.7368(12) 0.0701(12) 0.262(13) Uani 1 1 d DU B .
H17A H 1.5516 0.6716 0.0203 0.314 Uiso 1 1 calc R . .
H17B H 1.7823 0.7201 0.0737 0.314 Uiso 1 1 calc R . .
C10 C 1.927(4) 0.4067(11) 0.1295(6) 0.178(11) Uani 1 1 d U . .
H10A H 2.0210 0.4043 0.0722 0.267 Uiso 1 1 calc R . .
H10B H 1.8248 0.3331 0.1224 0.267 Uiso 1 1 calc R . .
H10C H 2.0179 0.4142 0.1912 0.267 Uiso 1 1 calc R . .
C18 C 1.640(5) 0.8473(15) 0.0132(12) 0.276(13) Uani 1 1 d DU . .
H18A H 1.5599 0.8217 -0.0524 0.331 Uiso 1 1 calc R A 1
H18B H 1.5580 0.9077 0.0514 0.331 Uiso 1 1 calc R A 1
C19 C 1.840(7) 0.902(4) -0.003(4) 0.41(3) Uiso 0.61(3) 1 d PD B 1
H19A H 1.8232 0.9705 -0.0365 0.608 Uiso 0.61(3) 1 calc PR B 1
H19B H 1.9202 0.8455 -0.0457 0.608 Uiso 0.61(3) 1 calc PR B 1
H19C H 1.9229 0.9279 0.0607 0.608 Uiso 0.61(3) 1 calc PR B 1
C192 C 1.618(12) 0.839(3) -0.085(2) 0.23(2) Uiso 0.39(3) 1 d PD B 2
H19D H 1.6176 0.9187 -0.1036 0.351 Uiso 0.39(3) 1 calc PR B 2
H19E H 1.4791 0.7904 -0.1093 0.351 Uiso 0.39(3) 1 calc PR B 2
H19F H 1.7409 0.8017 -0.1160 0.351 Uiso 0.39(3) 1 calc PR B 2
N1 N 0.745(2) 0.6111(4) 0.4789(3) 0.133(9) Uani 1 1 d U . .
H1A H 0.7763 0.5451 0.5038 0.199 Uiso 1 1 calc R . .
H1B H 0.8435 0.6278 0.4326 0.199 Uiso 1 1 calc R . .
H1C H 0.6070 0.5978 0.4499 0.199 Uiso 1 1 calc R . .
C21 C 0.758(3) 0.7147(7) 0.5625(6) 0.119(11) Uani 1 1 d DU . .
H21 H 0.6465 0.6964 0.6122 0.142 Uiso 1 1 calc R . .
C22 C 0.711(3) 0.8238(6) 0.5228(6) 0.158(10) Uani 1 1 d DU . .
H22A H 0.5580 0.8123 0.4944 0.190 Uiso 1 1 calc R . .
H22B H 0.8109 0.8374 0.4684 0.190 Uiso 1 1 calc R . .
C23 C 0.742(4) 0.9368(9) 0.6070(9) 0.207(12) Uani 1 1 d DU . .
H23A H 0.7267 1.0088 0.5761 0.248 Uiso 1 1 calc R . .
H23B H 0.6239 0.9294 0.6550 0.248 Uiso 1 1 calc R . .
C24 C 0.960(4) 0.9511(12) 0.6618(10) 0.200(13) Uani 1 1 d DU . .
H24A H 1.0748 0.9755 0.6166 0.240 Uiso 1 1 calc R . .
H24B H 0.9618 1.0162 0.7189 0.240 Uiso 1 1 calc R . .
C25 C 1.016(4) 0.8442(9) 0.6995(6) 0.181(11) Uani 1 1 d DU . .
H25A H 0.9204 0.8281 0.7548 0.217 Uiso 1 1 calc R . .
H25B H 1.1706 0.8574 0.7259 0.217 Uiso 1 1 calc R . .
C26 C 0.985(3) 0.7340(8) 0.6138(6) 0.145(11) Uani 1 1 d DU . .
H26A H 1.0964 0.7456 0.5636 0.174 Uiso 1 1 calc R . .
H26B H 1.0109 0.6617 0.6424 0.174 Uiso 1 1 calc R . .

loop_
_atom_site_aniso_label
_atom_site_aniso_U_11
_atom_site_aniso_U_22
_atom_site_aniso_U_33
_atom_site_aniso_U_23
_atom_site_aniso_U_13
_atom_site_aniso_U_12
O1 0.11(3) 0.170(4) 0.120(3) 0.020(3) 0.005(6) 0.027(7)
O2 0.20(3) 0.146(3) 0.162(3) 0.050(3) 0.039(7) 0.040(6)
O3 0.06(2) 0.151(3) 0.121(2) 0.049(2) -0.008(6) -0.006(5)
O4 0.15(3) 0.223(9) 0.127(4) 0.058(5) 0.007(10) -0.004(11)
C11 0.10(3) 0.134(5) 0.113(4) 0.021(3) -0.007(8) -0.022(8)
C12 0.08(3) 0.137(5) 0.120(4) 0.035(4) -0.023(9) 0.009(9)
C13 0.09(3) 0.146(5) 0.127(5) 0.049(4) -0.013(10) -0.006(10)
C14 0.05(4) 0.147(6) 0.120(5) 0.021(4) 0.017(13) 0.028(13)
C15 0.28(4) 0.239(11) 0.239(10) 0.144(9) 0.063(17) 0.018(16)
C16 0.23(4) 0.269(12) 0.190(8) 0.134(8) 0.048(14) 0.117(17)
C17 0.26(4) 0.284(13) 0.320(14) 0.183(12) 0.161(19) 0.162(17)
C10 0.20(3) 0.189(7) 0.158(6) 0.018(5) 0.025(11) 0.102(14)
C18 0.32(4) 0.266(12) 0.262(12) 0.137(10) 0.008(17) -0.011(17)
N1 0.16(3) 0.124(3) 0.115(3) 0.031(2) -0.020(7) -0.009(6)
C21 0.09(3) 0.139(5) 0.124(4) 0.032(4) -0.002(9) 0.008(10)
C22 0.15(3) 0.126(4) 0.189(6) 0.032(4) -0.032(11) -0.009(8)
C23 0.24(4) 0.138(7) 0.235(10) 0.016(7) -0.035(17) 0.028(13)
C24 0.19(4) 0.168(8) 0.212(9) -0.001(8) -0.051(16) -0.040(15)
C25 0.20(3) 0.175(7) 0.161(6) 0.011(5) -0.038(11) 0.002(11)
C26 0.15(3) 0.151(5) 0.125(4) 0.022(4) -0.030(10) -0.004(10)

loop_
_atom_type_symbol
_atom_type_description
_atom_type_scat_dispersion_real
_atom_type_scat_dispersion_imag
_atom_type_scat_source
C C 0.0181 0.0091 'International Tables Vol C Tables 4.2.6.8 and 6.1.1.4'
H H 0.0000 0.0000 'International Tables Vol C Tables 4.2.6.8 and 6.1.1.4'
N N 0.0311 0.0180 'International Tables Vol C Tables 4.2.6.8 and 6.1.1.4'
O O 0.0492 0.0322 'International Tables Vol C Tables 4.2.6.8 and 6.1.1.4'

loop_
_geom_angle_atom_site_label_1
_geom_angle_atom_site_label_2
_geom_angle_atom_site_label_3
_geom_angle
C11 O1 C10 114.1(9)
O2 C11 O1 125.8(10)
O2 C11 C12 121.2(11)
O1 C11 C12 112.4(7)
C13 C12 C16 94.9(12)
C13 C12 C11 137.3(8)
C16 C12 C11 127.6(14)
C13 C12 C15 47.9(7)
C16 C12 C15 47.1(10)
C11 C12 C15 174.1(12)
C12 C13 C15 93.1(12)
C12 C13 C14 137.7(9)
C15 C13 C14 128.6(15)
O3 C14 O4 122.7(19)
O3 C14 C13 119.4(14)
O4 C14 C13 117.3(12)
C16 C15 C13 86.9(14)
C16 C15 C12 47.8(9)
C13 C15 C12 39.0(8)
C17 C16 C15 128(2)
C17 C16 C12 144(2)
C15 C16 C12 85.1(13)
C16 C17 C18 136.1(19)
C192 C18 C19 82(4)
C192 C18 C17 124(2)
C19 C18 C17 118(2)
C22 C21 N1 110.2(6)
C22 C21 C26 110.1(11)
N1 C21 C26 109.6(11)
C21 C22 C23 111.7(8)
C24 C23 C22 112.3(13)
C25 C24 C23 114.7(15)
C24 C25 C26 110.5(8)
C21 C26 C25 112.9(12)

loop_
_geom_bond_atom_site_label_1
_geom_bond_atom_site_label_2
_geom_bond_distance
O1 C11 1.285(12)
O1 C10 1.353(15)
O2 C11 1.219(7)
O3 C14 1.240(12)
O4 C14 1.243(17)
C11 C12 1.514(16)
C12 C13 1.27(2)
C12 C16 1.500(13)
C12 C15 2.02(2)
C13 C15 1.497(12)
C13 C14 1.50(2)
C15 C16 1.48(3)
C16 C17 1.049(17)
C17 C18 1.540(16)
C18 C192 1.30(3)
C18 C19 1.32(3)
N1 C21 1.477(9)
C21 C22 1.454(10)
C21 C26 1.482(18)
C22 C23 1.550(12)
C23 C24 1.46(2)
C24 C25 1.435(13)
C25 C26 1.541(11)
